data_4511512
loop_
_publ_author_name
'Zhai, Quan-Guo'
'Wu, Xiao-Yuan'
'Chen, Shu-Mei'
'Lu, Can-Zhong'
'Yang, Wen-Bin'

_publ_section_title
;
 Construction of Cd/Zn(II)-1,2,4-Triazolate Coordination Complexes via
 Changing Substituents and Anions
;
_journal_issue 9
_journal_name_full 'Crystal Growth &amp; Design'
_journal_page_first 2126
_journal_paper_doi 10.1021/cg060359k
_journal_volume 6
_journal_year 2006
_chemical_formula_moiety 'C16 H32 Cd3 N34'
_chemical_formula_sum 'C16 H32 Cd3 N34'
_chemical_formula_weight 1037.96
_chemical_name_systematic
; 
 ? 
;
_space_group_IT_number 61
_symmetry_cell_setting orthorhombic
_symmetry_space_group_name_Hall '-P 2ac 2ab'
_symmetry_space_group_name_H-M 'P b c a'
_atom_sites_solution_hydrogens geom
_atom_sites_solution_primary direct
_atom_sites_solution_secondary difmap
_audit_creation_method SHELXL-97
_cell_angle_alpha 90.00
_cell_angle_beta 90.00
_cell_angle_gamma 90.00
_cell_formula_units_Z 4
_cell_length_a 17.7817(8)
_cell_length_b 9.9732(4)
_cell_length_c 20.6967(9)
_cell_measurement_reflns_used 8140
_cell_measurement_temperature 293(2)
_cell_measurement_theta_max 27.4835
_cell_measurement_theta_min 3.0222
_cell_volume 3670.4(3)
_computing_cell_refinement SAINT
_computing_data_collection SMART
_computing_data_reduction SAINT
_computing_structure_refinement 'SHELXL-97 (Sheldrick, 1997)'
_computing_structure_solution 'SHELXS-97 (Sheldrick, 1990)'
_diffrn_ambient_temperature 293(2)
_diffrn_detector_area_resol_mean 14.6306
_diffrn_measured_fraction_theta_full 0.998
_diffrn_measured_fraction_theta_max 0.998
_diffrn_measurement_device_type 'SMART CCD'
_diffrn_measurement_method dtprofit.ref
_diffrn_radiation_monochromator graphite
_diffrn_radiation_source 'fine-focus sealed tube'
_diffrn_radiation_type MoK\a
_diffrn_radiation_wavelength 0.71073
_diffrn_reflns_av_R_equivalents 0.0327
_diffrn_reflns_av_sigmaI/netI 0.0209
_diffrn_reflns_limit_h_max 22
_diffrn_reflns_limit_h_min -23
_diffrn_reflns_limit_k_max 12
_diffrn_reflns_limit_k_min -12
_diffrn_reflns_limit_l_max 26
_diffrn_reflns_limit_l_min -24
_diffrn_reflns_number 27003
_diffrn_reflns_theta_full 27.48
_diffrn_reflns_theta_max 27.48
_diffrn_reflns_theta_min 3.02
_exptl_absorpt_coefficient_mu 1.788
_exptl_absorpt_correction_T_max 0.8414
_exptl_absorpt_correction_T_min 0.6438
_exptl_absorpt_correction_type multi-scan
_exptl_absorpt_process_details SADABS
_exptl_crystal_colour colorless
_exptl_crystal_density_diffrn 1.878
_exptl_crystal_density_method 'not measured'
_exptl_crystal_description block
_exptl_crystal_F_000 2040
_exptl_crystal_size_max 0.27
_exptl_crystal_size_mid 0.20
_exptl_crystal_size_min 0.10
_refine_diff_density_max 0.834
_refine_diff_density_min -0.584
_refine_diff_density_rms 0.087
_refine_ls_extinction_method none
_refine_ls_goodness_of_fit_ref 1.035
_refine_ls_hydrogen_treatment constr
_refine_ls_matrix_type full
_refine_ls_number_parameters 241
_refine_ls_number_reflns 4202
_refine_ls_number_restraints 0
_refine_ls_restrained_S_all 1.035
_refine_ls_R_factor_all 0.0412
_refine_ls_R_factor_gt 0.0384
_refine_ls_shift/su_max 0.001
_refine_ls_shift/su_mean 0.000
_refine_ls_structure_factor_coef Fsqd
_refine_ls_weighting_details 'calc w=1/[\s^2^(Fo^2^)+(0.0527P)^2^+7.8558P] where P=(Fo^2^+2Fc^2^)/3'
_refine_ls_weighting_scheme calc
_refine_ls_wR_factor_gt 0.0975
_refine_ls_wR_factor_ref 0.0998
_reflns_number_gt 4006
_reflns_number_total 4202
_reflns_threshold_expression >2sigma(I)
_cod_data_source_file cg060359ksi20060615_030441.cif
_cod_data_source_block 7
_cod_depositor_comments
;
The following automatic conversions were performed:

'_symmetry_cell_setting' value 'Orthorhombic' changed to
'orthorhombic' according to
/usr/data/users/saulius/automatic-downloads/retrospective/ACS/lib/dictionaries/cif_core.dic
dictionary named 'cif_core.dic' version 2.4.2 from
2011-04-26.

'_exptl_absorpt_correction_type' value 'Multi-scan'
changed to 'multi-scan' according to
/usr/data/users/saulius/automatic-downloads/retrospective/ACS/lib/dictionaries/cif_core.dic
dictionary named 'cif_core.dic' version 2.4.2 from 2011-04-26.

Automatic conversion script
Id: cif_fix_values 2281 2013-09-26 08:29:07Z andrius 
;
_cod_original_sg_symbol_Hall -P2ac2ab
_cod_original_sg_symbol_H-M Pbca
_cod_database_code 4511512

loop_
_symmetry_equiv_pos_as_xyz
'x, y, z'
'-x+1/2, -y, z+1/2'
'-x, y+1/2, -z+1/2'
'x+1/2, -y+1/2, -z'
'-x, -y, -z'
'x-1/2, y, -z-1/2'
'x, -y-1/2, z-1/2'
'-x-1/2, y-1/2, z'

loop_
_atom_site_label
_atom_site_type_symbol
_atom_site_fract_x
_atom_site_fract_y
_atom_site_fract_z
_atom_site_U_iso_or_equiv
_atom_site_adp_type
_atom_site_occupancy
_atom_site_symmetry_multiplicity
_atom_site_calc_flag
_atom_site_refinement_flags
Cd1 Cd 0.148961(14) 0.89369(3) 0.120439(12) 0.03068(10) Uani 1 1 d .
Cd2 Cd 0.0000 1.0000 0.0000 0.02789(11) Uani 1 2 d S
C1 C -0.0493(3) 1.3470(5) 0.0682(2) 0.0547(12) Uani 1 1 d .
H1A H -0.0653 1.3023 0.0295 0.082 Uiso 1 1 calc R
H1B H -0.0304 1.4344 0.0575 0.082 Uiso 1 1 calc R
H1C H -0.0911 1.3557 0.0972 0.082 Uiso 1 1 calc R
C2 C 0.1459(2) 1.2056(5) 0.2272(2) 0.0448(10) Uani 1 1 d .
H2A H 0.1772 1.1272 0.2267 0.067 Uiso 1 1 calc R
H2B H 0.1152 1.2050 0.2654 0.067 Uiso 1 1 calc R
H2C H 0.1769 1.2844 0.2271 0.067 Uiso 1 1 calc R
C3 C 0.0108(2) 1.2679(4) 0.09959(18) 0.0335(8) Uani 1 1 d .
C4 C 0.0970(2) 1.2059(4) 0.16923(17) 0.0321(7) Uani 1 1 d .
C5 C -0.1576(2) 1.0389(4) 0.09075(19) 0.0361(8) Uani 1 1 d .
C6 C 0.2409(2) 0.8919(4) -0.02041(19) 0.0387(9) Uani 1 1 d .
C7 C 0.3121(3) 0.8383(6) 0.0065(2) 0.0594(13) Uani 1 1 d .
H7A H 0.3081 0.8318 0.0526 0.089 Uiso 1 1 calc R
H7B H 0.3528 0.8973 -0.0045 0.089 Uiso 1 1 calc R
H7C H 0.3216 0.7510 -0.0113 0.089 Uiso 1 1 calc R
C8 C -0.1233(3) 1.0044(5) 0.1540(2) 0.0547(12) Uani 1 1 d .
H8A H -0.1588 1.0222 0.1880 0.082 Uiso 1 1 calc R
H8B H -0.0790 1.0576 0.1606 0.082 Uiso 1 1 calc R
H8C H -0.1101 0.9111 0.1545 0.082 Uiso 1 1 calc R
N1 N -0.12716(17) 1.0290(3) 0.03359(15) 0.0335(7) Uani 1 1 d .
N2 N 0.1931(3) 0.8406(6) 0.3105(2) 0.0823(15) Uani 1 1 d .
N3 N 0.18062(18) 0.9272(4) 0.01148(15) 0.0361(7) Uani 1 1 d .
N4 N 0.1092(2) 0.8463(5) 0.2236(2) 0.0608(11) Uani 1 1 d .
N5 N 0.1521(2) 0.8429(4) 0.26641(19) 0.0513(9) Uani 1 1 d .
N6 N 0.22909(18) 0.9126(4) -0.08438(16) 0.0409(8) Uani 1 1 d .
N7 N 0.03954(17) 1.1548(3) 0.07952(15) 0.0323(6) Uani 1 1 d .
N8 N 0.09380(19) 1.1139(3) 0.12398(15) 0.0333(7) Uani 1 1 d .
N9 N 0.2817(2) 0.8827(5) -0.1325(2) 0.0653(13) Uani 1 1 d .
H9A H 0.3246 0.8491 -0.1222 0.078 Uiso 1 1 calc R
H9B H 0.2712 0.8979 -0.1724 0.078 Uiso 1 1 calc R
N10 N 0.04624(19) 1.3033(3) 0.15598(15) 0.0354(7) Uani 1 1 d .
N11 N 0.0347(2) 1.4159(4) 0.19546(18) 0.0514(10) Uani 1 1 d .
H11A H 0.0606 1.4258 0.2302 0.062 Uiso 1 1 calc R
H11B H 0.0017 1.4750 0.1849 0.062 Uiso 1 1 calc R
N12 N -0.0315(3) 0.6627(5) 0.1238(3) 0.0890(19) Uani 1 1 d .
N13 N 0.2637(2) 0.9767(4) 0.15382(19) 0.0460(9) Uani 1 1 d .
N14 N 0.03138(18) 0.8437(3) 0.07714(16) 0.0359(7) Uani 1 1 d .
N15 N 0.2097(2) 0.5730(4) 0.12973(18) 0.0420(8) Uani 1 1 d .
N16 N -0.00128(18) 0.7508(3) 0.09995(19) 0.0413(8) Uani 1 1 d .
N17 N 0.1817(3) 0.6638(5) 0.1054(3) 0.0770(15) Uani 1 1 d .

loop_
_atom_site_aniso_label
_atom_site_aniso_U_11
_atom_site_aniso_U_22
_atom_site_aniso_U_33
_atom_site_aniso_U_23
_atom_site_aniso_U_13
_atom_site_aniso_U_12
Cd1 0.02812(16) 0.03454(16) 0.02938(16) 0.00546(10) -0.00419(10) 0.00104(10)
Cd2 0.02672(19) 0.0319(2) 0.02508(19) -0.00017(13) -0.00472(13) 0.00579(13)
C1 0.064(3) 0.047(2) 0.053(3) -0.008(2) -0.018(2) 0.025(2)
C2 0.049(2) 0.049(2) 0.037(2) -0.0062(17) -0.0099(18) 0.0039(19)
C3 0.039(2) 0.0322(18) 0.0291(18) 0.0012(14) -0.0011(15) 0.0042(15)
C4 0.0348(18) 0.0332(18) 0.0282(17) 0.0003(13) -0.0013(14) -0.0005(15)
C5 0.0359(19) 0.041(2) 0.0315(19) 0.0014(16) 0.0020(15) 0.0017(16)
C6 0.034(2) 0.049(2) 0.0337(19) 0.0020(16) 0.0037(16) 0.0060(17)
C7 0.038(2) 0.089(4) 0.050(3) 0.004(3) 0.001(2) 0.024(3)
C8 0.053(3) 0.079(4) 0.032(2) 0.014(2) 0.002(2) 0.010(2)
N1 0.0297(15) 0.0416(17) 0.0291(16) 0.0037(13) 0.0009(12) 0.0059(13)
N2 0.092(4) 0.107(4) 0.048(3) 0.011(3) -0.014(3) 0.000(3)
N3 0.0305(16) 0.0486(19) 0.0290(16) 0.0055(13) 0.0012(12) 0.0089(14)
N4 0.055(2) 0.087(3) 0.040(2) 0.016(2) 0.0003(19) -0.015(2)
N5 0.059(2) 0.058(2) 0.037(2) 0.0102(17) 0.0063(18) -0.0012(19)
N6 0.0318(17) 0.057(2) 0.0335(17) 0.0010(15) 0.0077(13) 0.0067(15)
N7 0.0343(16) 0.0320(15) 0.0305(15) -0.0008(12) -0.0045(12) 0.0046(13)
N8 0.0350(17) 0.0355(16) 0.0294(16) 0.0009(12) -0.0081(12) 0.0042(13)
N9 0.039(2) 0.117(4) 0.040(2) -0.005(2) 0.0115(17) 0.021(2)
N10 0.0425(17) 0.0320(15) 0.0318(16) -0.0058(12) -0.0006(13) 0.0035(13)
N11 0.066(3) 0.0422(19) 0.046(2) -0.0201(16) -0.0114(18) 0.0173(18)
N12 0.071(3) 0.055(3) 0.141(5) 0.039(3) -0.013(3) -0.026(3)
N13 0.0380(19) 0.049(2) 0.051(2) 0.0115(17) -0.0109(16) -0.0045(16)
N14 0.0341(16) 0.0381(17) 0.0356(17) 0.0106(13) -0.0074(13) -0.0020(14)
N15 0.0360(18) 0.0396(18) 0.050(2) 0.0001(15) 0.0034(15) 0.0036(15)
N16 0.0399(19) 0.0322(17) 0.052(2) 0.0028(15) -0.0111(15) -0.0014(14)
N17 0.089(4) 0.048(3) 0.094(4) 0.000(2) -0.010(3) 0.030(3)

loop_
_atom_type_symbol
_atom_type_description
_atom_type_scat_dispersion_real
_atom_type_scat_dispersion_imag
_atom_type_scat_source
C C 0.0033 0.0016 'International Tables Vol C Tables 4.2.6.8 and 6.1.1.4'
H H 0.0000 0.0000 'International Tables Vol C Tables 4.2.6.8 and 6.1.1.4'
N N 0.0061 0.0033 'International Tables Vol C Tables 4.2.6.8 and 6.1.1.4'
Cd Cd -0.8075 1.2024 'International Tables Vol C Tables 4.2.6.8 and 6.1.1.4'

loop_
_geom_angle_atom_site_label_1
_geom_angle_atom_site_label_2
_geom_angle_atom_site_label_3
_geom_angle
_geom_angle_site_symmetry_1
_geom_angle_site_symmetry_3
N4 Cd1 N13 93.88(14) . .
N4 Cd1 N14 92.13(13) . .
N13 Cd1 N14 170.33(12) . .
N4 Cd1 N3 174.38(14) . .
N13 Cd1 N3 91.41(13) . .
N14 Cd1 N3 82.89(11) . .
N4 Cd1 N17 89.95(19) . .
N13 Cd1 N17 99.70(17) . .
N14 Cd1 N17 87.86(16) . .
N3 Cd1 N17 87.27(16) . .
N4 Cd1 N8 91.94(15) . .
N13 Cd1 N8 91.36(12) . .
N14 Cd1 N8 80.87(11) . .
N3 Cd1 N8 89.85(11) . .
N17 Cd1 N8 168.64(16) . .
N14 Cd2 N14 180.00(12) . 5_575
N14 Cd2 N7 83.53(11) . .
N14 Cd2 N7 96.47(11) 5_575 .
N14 Cd2 N7 96.47(11) . 5_575
N14 Cd2 N7 83.53(11) 5_575 5_575
N7 Cd2 N7 180.0 . 5_575
N14 Cd2 N1 96.31(11) . .
N14 Cd2 N1 83.69(11) 5_575 .
N7 Cd2 N1 89.99(11) . .
N7 Cd2 N1 90.01(11) 5_575 .
N14 Cd2 N1 83.69(11) . 5_575
N14 Cd2 N1 96.31(11) 5_575 5_575
N7 Cd2 N1 90.01(11) . 5_575
N7 Cd2 N1 89.99(11) 5_575 5_575
N1 Cd2 N1 180.0 . 5_575
C3 C1 H1A 109.5 . .
C3 C1 H1B 109.5 . .
H1A C1 H1B 109.5 . .
C3 C1 H1C 109.5 . .
H1A C1 H1C 109.5 . .
H1B C1 H1C 109.5 . .
C4 C2 H2A 109.5 . .
C4 C2 H2B 109.5 . .
H2A C2 H2B 109.5 . .
C4 C2 H2C 109.5 . .
H2A C2 H2C 109.5 . .
H2B C2 H2C 109.5 . .
N7 C3 N10 108.3(3) . .
N7 C3 C1 127.1(4) . .
N10 C3 C1 124.6(3) . .
N8 C4 N10 109.2(3) . .
N8 C4 C2 127.0(3) . .
N10 C4 C2 123.8(3) . .
N1 C5 N6 109.0(3) . 5_575
N1 C5 C8 127.7(4) . .
N6 C5 C8 123.3(4) 5_575 .
N3 C6 N6 108.9(3) . .
N3 C6 C7 127.4(4) . .
N6 C6 C7 123.6(4) . .
C6 C7 H7A 109.5 . .
C6 C7 H7B 109.5 . .
H7A C7 H7B 109.5 . .
C6 C7 H7C 109.5 . .
H7A C7 H7C 109.5 . .
H7B C7 H7C 109.5 . .
C5 C8 H8A 109.5 . .
C5 C8 H8B 109.5 . .
H8A C8 H8B 109.5 . .
C5 C8 H8C 109.5 . .
H8A C8 H8C 109.5 . .
H8B C8 H8C 109.5 . .
C5 N1 N3 107.4(3) . 5_575
C5 N1 Cd2 131.9(3) . .
N3 N1 Cd2 119.2(2) 5_575 .
C6 N3 N1 107.7(3) . 5_575
C6 N3 Cd1 130.0(3) . .
N1 N3 Cd1 121.4(2) 5_575 .
N5 N4 Cd1 120.6(3) . .
N2 N5 N4 177.9(5) . .
C6 N6 C5 107.0(3) . 5_575
C6 N6 N9 124.0(4) . .
C5 N6 N9 129.0(4) 5_575 .
C3 N7 N8 108.2(3) . .
C3 N7 Cd2 132.0(3) . .
N8 N7 Cd2 118.3(2) . .
C4 N8 N7 107.2(3) . .
C4 N8 Cd1 130.0(2) . .
N7 N8 Cd1 121.9(2) . .
N6 N9 H9A 120.0 . .
N6 N9 H9B 120.0 . .
H9A N9 H9B 120.0 . .
C4 N10 C3 107.1(3) . .
C4 N10 N11 123.6(3) . .
C3 N10 N11 129.3(3) . .
N10 N11 H11A 120.0 . .
N10 N11 H11B 120.0 . .
H11A N11 H11B 120.0 . .
N15 N13 Cd1 121.3(3) 8_665 .
N16 N14 Cd2 133.2(3) . .
N16 N14 Cd1 116.9(3) . .
Cd2 N14 Cd1 109.86(13) . .
N17 N15 N13 177.4(5) . 8_655
N12 N16 N14 177.6(5) . .
N15 N17 Cd1 143.6(4) . .

loop_
_geom_bond_atom_site_label_1
_geom_bond_atom_site_label_2
_geom_bond_distance
_geom_bond_site_symmetry_2
Cd1 N4 2.297(4) .
Cd1 N13 2.308(4) .
Cd1 N14 2.329(3) .
Cd1 N3 2.348(3) .
Cd1 N17 2.386(4) .
Cd1 N8 2.407(3) .
Cd2 N14 2.300(3) .
Cd2 N14 2.300(3) 5_575
Cd2 N7 2.364(3) .
Cd2 N7 2.364(3) 5_575
Cd2 N1 2.383(3) .
Cd2 N1 2.383(3) 5_575
C1 C3 1.479(5) .
C1 H1A 0.9600 .
C1 H1B 0.9600 .
C1 H1C 0.9600 .
C2 C4 1.481(5) .
C2 H2A 0.9600 .
C2 H2B 0.9600 .
C2 H2C 0.9600 .
C3 N7 1.305(5) .
C3 N10 1.372(5) .
C4 N8 1.312(5) .
C4 N10 1.354(5) .
C5 N1 1.305(5) .
C5 N6 1.366(5) 5_575
C5 C8 1.485(6) .
C6 N3 1.307(5) .
C6 N6 1.356(5) .
C6 C7 1.483(6) .
C7 H7A 0.9600 .
C7 H7B 0.9600 .
C7 H7C 0.9600 .
C8 H8A 0.9600 .
C8 H8B 0.9600 .
C8 H8C 0.9600 .
N1 N3 1.402(4) 5_575
N2 N5 1.168(6) .
N3 N1 1.402(4) 5_575
N4 N5 1.170(5) .
N6 C5 1.366(5) 5_575
N6 N9 1.399(5) .
N7 N8 1.394(4) .
N9 H9A 0.8600 .
N9 H9B 0.8600 .
N10 N11 1.404(4) .
N11 H11A 0.8600 .
N11 H11B 0.8600 .
N12 N16 1.142(6) .
N13 N15 1.181(5) 8_665
N14 N16 1.191(5) .
N15 N17 1.150(6) .
N15 N13 1.181(5) 8_655

loop_
_geom_hbond_atom_site_label_D
_geom_hbond_atom_site_label_H
_geom_hbond_atom_site_label_A
_geom_hbond_distance_DH
_geom_hbond_distance_HA
_geom_hbond_distance_DA
_geom_hbond_angle_DHA
_geom_hbond_site_symmetry_A
N9 H9A N12 0.86 2.56 3.358(7) 154.2 4_565
N11 H11B N12 0.86 2.33 3.105(6) 149.3 1_565
C2 H2A N13 0.96 2.63 3.451(6) 144.2 .

loop_
_geom_torsion_atom_site_label_1
_geom_torsion_atom_site_label_2
_geom_torsion_atom_site_label_3
_geom_torsion_atom_site_label_4
_geom_torsion
_geom_torsion_site_symmetry_1
_geom_torsion_site_symmetry_4
N6 C5 N1 N3 0.2(5) 5_575 5_575
C8 C5 N1 N3 179.9(4) . 5_575
N6 C5 N1 Cd2 165.0(3) 5_575 .
C8 C5 N1 Cd2 -15.2(7) . .
N14 Cd2 N1 C5 41.9(4) . .
N14 Cd2 N1 C5 -138.1(4) 5_575 .
N7 Cd2 N1 C5 -41.6(4) . .
N7 Cd2 N1 C5 138.4(4) 5_575 .
N1 Cd2 N1 C5 -11.8(3) 5_575 .
N14 Cd2 N1 N3 -154.6(3) . 5_575
N14 Cd2 N1 N3 25.4(3) 5_575 5_575
N7 Cd2 N1 N3 121.9(3) . 5_575
N7 Cd2 N1 N3 -58.1(3) 5_575 5_575
N1 Cd2 N1 N3 151.7(3) 5_575 5_575
N6 C6 N3 N1 0.7(5) . 5_575
C7 C6 N3 N1 -179.6(5) . 5_575
N6 C6 N3 Cd1 169.9(3) . .
C7 C6 N3 Cd1 -10.3(7) . .
N4 Cd1 N3 C6 -110.3(15) . .
N13 Cd1 N3 C6 49.8(4) . .
N14 Cd1 N3 C6 -138.0(4) . .
N17 Cd1 N3 C6 -49.8(4) . .
N8 Cd1 N3 C6 141.2(4) . .
N4 Cd1 N3 N1 57.7(16) . 5_575
N13 Cd1 N3 N1 -142.2(3) . 5_575
N14 Cd1 N3 N1 30.0(3) . 5_575
N17 Cd1 N3 N1 118.2(3) . 5_575
N8 Cd1 N3 N1 -50.8(3) . 5_575
N13 Cd1 N4 N5 -15.6(5) . .
N14 Cd1 N4 N5 172.0(5) . .
N3 Cd1 N4 N5 144.5(13) . .
N17 Cd1 N4 N5 84.2(5) . .
N8 Cd1 N4 N5 -107.0(5) . .
Cd1 N4 N5 N2 152(16) . .
N3 C6 N6 C5 -0.8(5) . 5_575
C7 C6 N6 C5 179.5(5) . 5_575
N3 C6 N6 N9 -178.5(4) . .
C7 C6 N6 N9 1.7(7) . .
N10 C3 N7 N8 1.0(4) . .
C1 C3 N7 N8 -179.1(4) . .
N10 C3 N7 Cd2 166.8(3) . .
C1 C3 N7 Cd2 -13.3(6) . .
N14 Cd2 N7 C3 -136.4(4) . .
N14 Cd2 N7 C3 43.6(4) 5_575 .
N7 Cd2 N7 C3 104.8(7) 5_575 .
N1 Cd2 N7 C3 -40.1(4) . .
N1 Cd2 N7 C3 139.9(4) 5_575 .
N14 Cd2 N7 N8 28.2(3) . .
N14 Cd2 N7 N8 -151.8(3) 5_575 .
N7 Cd2 N7 N8 -90.5(4) 5_575 .
N1 Cd2 N7 N8 124.6(3) . .
N1 Cd2 N7 N8 -55.4(3) 5_575 .
N10 C4 N8 N7 0.8(4) . .
C2 C4 N8 N7 179.3(4) . .
N10 C4 N8 Cd1 -168.5(2) . .
C2 C4 N8 Cd1 10.0(6) . .
C3 N7 N8 C4 -1.1(4) . .
Cd2 N7 N8 C4 -169.2(2) . .
C3 N7 N8 Cd1 169.2(3) . .
Cd2 N7 N8 Cd1 1.1(3) . .
N4 Cd1 N8 C4 46.5(4) . .
N13 Cd1 N8 C4 -47.5(4) . .
N14 Cd1 N8 C4 138.3(4) . .
N3 Cd1 N8 C4 -138.9(3) . .
N17 Cd1 N8 C4 145.9(8) . .
N4 Cd1 N8 N7 -121.4(3) . .
N13 Cd1 N8 N7 144.6(3) . .
N14 Cd1 N8 N7 -29.6(3) . .
N3 Cd1 N8 N7 53.2(3) . .
N17 Cd1 N8 N7 -22.0(9) . .
N8 C4 N10 C3 -0.2(4) . .
C2 C4 N10 C3 -178.7(4) . .
N8 C4 N10 N11 179.2(4) . .
C2 C4 N10 N11 0.6(6) . .
N7 C3 N10 C4 -0.5(4) . .
C1 C3 N10 C4 179.6(4) . .
N7 C3 N10 N11 -179.8(4) . .
C1 C3 N10 N11 0.3(7) . .
N4 Cd1 N13 N15 -139.4(4) . 8_665
N14 Cd1 N13 N15 -11.1(11) . 8_665
N3 Cd1 N13 N15 42.5(4) . 8_665
N17 Cd1 N13 N15 130.0(4) . 8_665
N8 Cd1 N13 N15 -47.4(4) . 8_665
N14 Cd2 N14 N16 -120(100) 5_575 .
N7 Cd2 N14 N16 128.8(4) . .
N7 Cd2 N14 N16 -51.2(4) 5_575 .
N1 Cd2 N14 N16 39.5(4) . .
N1 Cd2 N14 N16 -140.5(4) 5_575 .
N14 Cd2 N14 Cd1 64(100) 5_575 .
N7 Cd2 N14 Cd1 -47.06(14) . .
N7 Cd2 N14 Cd1 132.94(14) 5_575 .
N1 Cd2 N14 Cd1 -136.33(14) . .
N1 Cd2 N14 Cd1 43.67(14) 5_575 .
N4 Cd1 N14 N16 -38.8(3) . .
N13 Cd1 N14 N16 -167.2(7) . .
N3 Cd1 N14 N16 138.6(3) . .
N17 Cd1 N14 N16 51.1(3) . .
N8 Cd1 N14 N16 -130.4(3) . .
N4 Cd1 N14 Cd2 137.85(18) . .
N13 Cd1 N14 Cd2 9.4(9) . .
N3 Cd1 N14 Cd2 -44.76(14) . .
N17 Cd1 N14 Cd2 -132.28(19) . .
N8 Cd1 N14 Cd2 46.23(14) . .
Cd2 N14 N16 N12 -144(12) . .
Cd1 N14 N16 N12 31(13) . .
N13 N15 N17 Cd1 138(11) 8_655 .
N4 Cd1 N17 N15 -42.8(8) . .
N13 Cd1 N17 N15 51.1(8) . .
N14 Cd1 N17 N15 -135.0(8) . .
N3 Cd1 N17 N15 142.1(8) . .
N8 Cd1 N17 N15 -142.5(6) . .
